data_7024051
loop_
_publ_author_name
'Paul, Avijit Kumar'
'Madras, Giridhar'
'Natarajan, Srinivasan'

_publ_section_title
;
 Synthesis, structure, transformation studies and catalytic properties of
 open-framework cadmium thiosulfate compounds.
;
_journal_issue 9
_journal_name_full 'Dalton transactions (Cambridge, England : 2003)'
_journal_page_first 2263
_journal_page_last 2279
_journal_paper_doi 10.1039/b908995k
_journal_volume 39
_journal_year 2010
_chemical_formula_sum 'C20 H26 Cd2 N4 O13 S2'
_chemical_formula_weight 819.28
_chemical_name_common '3D-Cadmium sulphate'
_chemical_name_systematic
;
?
;
_space_group_IT_number 5
_symmetry_cell_setting monoclinic
_symmetry_space_group_name_Hall 'C 2y'
_symmetry_space_group_name_H-M 'C 1 2 1'
_atom_sites_solution_hydrogens geom
_atom_sites_solution_primary direct
_atom_sites_solution_secondary difmap
_cell_angle_alpha 90.00
_cell_angle_beta 120.579(2)
_cell_angle_gamma 90.00
_cell_formula_units_Z 4
_cell_length_a 24.5534(6)
_cell_length_b 9.7877(2)
_cell_length_c 13.5716(3)
_cell_measurement_reflns_used 8579
_cell_measurement_temperature 293(2)
_cell_measurement_theta_max 30.57
_cell_measurement_theta_min 1.74
_cell_volume 2807.96(12)
_computing_cell_refinement 'SAINT (Bruker, 2000)'
_computing_data_collection 'SMART (Bruker, 2000)'
_computing_data_reduction SAINT
_computing_molecular_graphics 'Ortep-3 for windows (Farrugia, 1999) and CAMERON (Watkin et al., 1993)'
_computing_publication_material 'PLATON (Spek, 2003)'
_computing_structure_refinement 'SHELXL-97 (Sheldrick, 1997)'
_computing_structure_solution 'SIR92 (Altomare et al., 1993)'
_diffrn_ambient_temperature 293(2)
_diffrn_measured_fraction_theta_full 0.997
_diffrn_measured_fraction_theta_max 0.997
_diffrn_measurement_device_type 'Bruker SMART CCD area detector'
_diffrn_measurement_method '\f and \w scans'
_diffrn_radiation_monochromator graphite
_diffrn_radiation_source 'fine-focus sealed tube'
_diffrn_radiation_type MoK\a
_diffrn_radiation_wavelength 0.71073
_diffrn_reflns_av_R_equivalents 0.0417
_diffrn_reflns_av_sigmaI/netI 0.0502
_diffrn_reflns_limit_h_max 35
_diffrn_reflns_limit_h_min -22
_diffrn_reflns_limit_k_max 13
_diffrn_reflns_limit_k_min -13
_diffrn_reflns_limit_l_max 19
_diffrn_reflns_limit_l_min -19
_diffrn_reflns_number 30229
_diffrn_reflns_theta_full 30.57
_diffrn_reflns_theta_max 30.57
_diffrn_reflns_theta_min 1.74
_exptl_absorpt_coefficient_mu 1.733
_exptl_absorpt_correction_T_max 0.8738
_exptl_absorpt_correction_T_min 0.8596
_exptl_absorpt_correction_type multi-scan
_exptl_absorpt_process_details '(SADABS; Sheldrick, 1996)'
_exptl_crystal_colour 'Pale yellow'
_exptl_crystal_density_diffrn 1.914
_exptl_crystal_density_method 'not measured'
_exptl_crystal_description 'Block like'
_exptl_crystal_F_000 1584
_exptl_crystal_size_max 0.09
_exptl_crystal_size_mid 0.08
_exptl_crystal_size_min 0.08
_refine_diff_density_max 1.740
_refine_diff_density_min -0.838
_refine_diff_density_rms 0.157
_refine_ls_abs_structure_details 'Flack H D (1983), Acta Cryst. A39, 876-881'
_refine_ls_abs_structure_Flack -0.03(4)
_refine_ls_extinction_method none
_refine_ls_goodness_of_fit_ref 1.056
_refine_ls_hydrogen_treatment constr
_refine_ls_matrix_type full
_refine_ls_number_parameters 365
_refine_ls_number_reflns 8579
_refine_ls_number_restraints 1
_refine_ls_restrained_S_all 1.056
_refine_ls_R_factor_all 0.0687
_refine_ls_R_factor_gt 0.0485
_refine_ls_shift/su_max 0.001
_refine_ls_shift/su_mean 0.000
_refine_ls_structure_factor_coef Fsqd
_refine_ls_weighting_details 'calc w=1/[\s^2^(Fo^2^)+(0.0762P)^2^+7.0806P] where P=(Fo^2^+2Fc^2^)/3'
_refine_ls_weighting_scheme calc
_refine_ls_wR_factor_gt 0.1311
_refine_ls_wR_factor_ref 0.1435
_reflns_number_gt 6599
_reflns_number_total 8579
_reflns_threshold_expression >2sigma(I)
_cod_data_source_file b908995k.txt
_cod_data_source_block Compound(6)
_cod_depositor_comments
;
The following automatic conversions were performed:

'_symmetry_cell_setting' value 'Monoclinic' changed to 'monoclinic'
according to /home/saulius/struct/CIF-dictionaries/cif_core.dic
dictionary named 'cif_core.dic' version 2.4.2 from 2011-04-26.

Automatic conversion script
Id: cif_fix_values 1891 2012-01-12 08:04:46Z andrius 
;
_cod_original_cell_volume 2807.96(11)
_cod_original_sg_symbol_H-M C2
_cod_database_code 7024051

loop_
_symmetry_equiv_pos_as_xyz
'x, y, z'
'-x, y, -z'
'x+1/2, y+1/2, z'
'-x+1/2, y+1/2, -z'

loop_
_atom_site_label
_atom_site_type_symbol
_atom_site_fract_x
_atom_site_fract_y
_atom_site_fract_z
_atom_site_U_iso_or_equiv
_atom_site_adp_type
_atom_site_occupancy
_atom_site_symmetry_multiplicity
_atom_site_calc_flag
_atom_site_refinement_flags
Cd1 Cd 0.246597(16) 0.39001(5) 0.10180(3) 0.03131(11) Uani 1 1 d .
Cd2 Cd 0.256156(16) 0.89774(5) 0.35669(3) 0.03058(11) Uani 1 1 d .
S1 S 0.18480(7) 0.57331(16) 0.22368(14) 0.0314(3) Uani 1 1 d .
S2 S 0.30894(7) 0.05026(17) 0.18811(15) 0.0338(3) Uani 1 1 d .
N1 N 0.1497(2) 0.2900(6) 0.0045(4) 0.0270(11) Uani 1 1 d .
N2 N 0.3431(2) 0.4894(5) 0.2170(5) 0.0318(12) Uani 1 1 d .
N3 N -0.1589(2) 0.0017(6) -0.2626(5) 0.0324(12) Uani 1 1 d .
N4 N 0.6466(3) 0.7931(7) 0.5300(5) 0.0401(14) Uani 1 1 d .
O1 O 0.2958(2) 0.3112(5) 0.0021(5) 0.0451(12) Uani 1 1 d .
O2 O 0.2013(3) 0.5864(8) 0.1329(6) 0.0691(18) Uani 1 1 d .
O3 O 0.2871(2) 0.1838(5) 0.2122(5) 0.0410(12) Uani 1 1 d .
O4 O 0.2079(2) 0.5454(5) -0.0679(4) 0.0435(11) Uani 1 1 d .
O5 O 0.2127(3) 0.6854(6) 0.3040(7) 0.076(2) Uani 1 1 d .
O6 O 0.2734(3) -0.0601(5) 0.2058(5) 0.0446(13) Uani 1 1 d .
O7 O 0.2338(3) 0.8689(7) 0.5048(5) 0.0685(19) Uani 1 1 d .
O8 O 0.3011(3) 1.1172(8) 0.4279(9) 0.106(4) Uani 1 1 d .
O9 O 0.2132(5) 0.4465(7) 0.2769(8) 0.104(3) Uani 1 1 d .
O10 O 0.1172(3) 0.5746(8) 0.1683(7) 0.076(2) Uani 1 1 d .
O11 O 0.3766(2) 0.0327(7) 0.2641(6) 0.0617(17) Uani 1 1 d .
C1 C 0.1406(3) 0.1561(7) 0.0031(5) 0.0306(13) Uani 1 1 d .
H1 H 0.1759 0.0996 0.0388 0.037 Uiso 1 1 calc R
C2 C 0.0806(3) 0.0955(7) -0.0492(5) 0.0259(12) Uani 1 1 d .
H2 H 0.0764 0.0011 -0.0483 0.031 Uiso 1 1 calc R
C3 C 0.0270(2) 0.1794(6) -0.1030(5) 0.0220(11) Uani 1 1 d .
C4 C 0.0368(3) 0.3178(7) -0.1035(6) 0.0344(15) Uani 1 1 d .
H4 H 0.0023 0.3761 -0.1410 0.041 Uiso 1 1 calc R
C5 C 0.0980(3) 0.3720(7) -0.0485(6) 0.0330(15) Uani 1 1 d .
H5 H 0.1034 0.4661 -0.0481 0.040 Uiso 1 1 calc R
C6 C -0.0379(3) 0.1193(6) -0.1599(5) 0.0246(12) Uani 1 1 d .
C7 C -0.0920(3) 0.1986(7) -0.2033(5) 0.0296(13) Uani 1 1 d .
H7 H -0.0881 0.2932 -0.1976 0.036 Uiso 1 1 calc R
C8 C -0.1511(3) 0.1415(7) -0.2543(6) 0.0322(14) Uani 1 1 d .
H8 H -0.1865 0.1979 -0.2838 0.039 Uiso 1 1 calc R
C9 C 0.3509(3) 0.6235(7) 0.2328(5) 0.0299(13) Uani 1 1 d .
H9 H 0.3150 0.6780 0.2045 0.036 Uiso 1 1 calc R
C10 C 0.4078(3) 0.6850(7) 0.2873(5) 0.0293(13) Uani 1 1 d .
H10 H 0.4100 0.7799 0.2905 0.035 Uiso 1 1 calc R
C11 C 0.4633(2) 0.6096(6) 0.3387(5) 0.0246(12) Uani 1 1 d .
C12 C 0.4562(3) 0.4662(7) 0.3271(7) 0.0432(19) Uani 1 1 d .
H12 H 0.4916 0.4098 0.3606 0.052 Uiso 1 1 calc R
C13 C 0.3964(3) 0.4107(9) 0.2657(7) 0.0445(19) Uani 1 1 d .
H13 H 0.3922 0.3163 0.2573 0.053 Uiso 1 1 calc R
C14 C 0.5284(3) 0.6730(7) 0.4025(5) 0.0277(13) Uani 1 1 d .
C15 C 0.5352(3) 0.8111(7) 0.4206(7) 0.045(2) Uani 1 1 d .
H15 H 0.4997 0.8669 0.3916 0.054 Uiso 1 1 calc R
C16 C 0.5815(2) 0.5932(7) 0.4500(5) 0.0291(13) Uani 1 1 d .
H16 H 0.5788 0.4988 0.4408 0.035 Uiso 1 1 calc R
C17 C -0.1077(3) -0.0753(7) -0.2188(7) 0.0428(19) Uani 1 1 d .
H17 H -0.1127 -0.1697 -0.2227 0.051 Uiso 1 1 calc R
C18 C -0.0463(3) -0.0222(7) -0.1669(7) 0.0387(17) Uani 1 1 d .
H18 H -0.0115 -0.0803 -0.1375 0.046 Uiso 1 1 calc R
C19 C 0.6411(3) 0.6597(7) 0.5141(6) 0.0341(14) Uani 1 1 d .
H19 H 0.6777 0.6070 0.5461 0.041 Uiso 1 1 calc R
C20 C 0.5932(3) 0.8658(7) 0.4800(8) 0.055(3) Uani 1 1 d .
H20 H 0.5965 0.9604 0.4869 0.066 Uiso 1 1 calc R
O100 O 0.4283(6) 0.2441(13) 0.0467(11) 0.136(4) Uani 1 1 d .
O200 O 0.4827(7) 0.1349(18) 0.2653(13) 0.184(6) Uiso 1 1 d .

loop_
_atom_site_aniso_label
_atom_site_aniso_U_11
_atom_site_aniso_U_22
_atom_site_aniso_U_33
_atom_site_aniso_U_23
_atom_site_aniso_U_13
_atom_site_aniso_U_12
Cd1 0.01607(17) 0.0292(2) 0.0382(2) -0.0011(3) 0.00617(15) -0.0068(2)
Cd2 0.01820(17) 0.0337(2) 0.0322(2) 0.0036(3) 0.00732(14) 0.0089(2)
S1 0.0270(7) 0.0269(7) 0.0339(7) -0.0025(6) 0.0109(6) -0.0007(6)
S2 0.0259(7) 0.0251(7) 0.0465(9) 0.0036(7) 0.0155(7) 0.0022(6)
N1 0.016(2) 0.029(3) 0.026(2) -0.003(2) 0.0039(19) -0.0058(19)
N2 0.016(2) 0.023(3) 0.044(3) -0.007(2) 0.006(2) -0.0064(19)
N3 0.018(2) 0.031(3) 0.041(3) -0.004(2) 0.010(2) -0.010(2)
N4 0.026(3) 0.046(4) 0.037(3) -0.006(3) 0.008(2) -0.011(3)
O1 0.042(3) 0.038(3) 0.050(3) -0.004(2) 0.020(2) 0.000(2)
O2 0.065(4) 0.076(5) 0.082(5) -0.014(4) 0.049(4) -0.008(3)
O3 0.037(3) 0.022(2) 0.056(3) 0.006(2) 0.019(2) 0.0020(19)
O4 0.054(3) 0.031(2) 0.055(3) 0.001(2) 0.034(3) 0.003(2)
O5 0.051(4) 0.048(4) 0.088(5) -0.036(4) 0.006(3) 0.005(3)
O6 0.059(3) 0.031(3) 0.051(3) 0.002(2) 0.033(3) -0.009(2)
O7 0.085(5) 0.070(5) 0.051(3) -0.002(3) 0.035(3) 0.017(4)
O8 0.040(4) 0.066(5) 0.152(8) -0.051(5) 0.006(4) 0.010(3)
O9 0.115(7) 0.043(4) 0.096(6) -0.008(4) 0.012(5) 0.005(4)
O10 0.036(3) 0.089(5) 0.107(6) -0.050(5) 0.039(4) -0.021(3)
O11 0.026(3) 0.059(4) 0.083(4) 0.007(3) 0.015(3) 0.005(3)
C1 0.018(3) 0.031(3) 0.033(3) 0.001(3) 0.006(2) -0.004(2)
C2 0.014(2) 0.025(3) 0.034(3) -0.001(2) 0.010(2) -0.005(2)
C3 0.011(2) 0.029(3) 0.022(2) -0.003(2) 0.0056(19) -0.003(2)
C4 0.017(3) 0.028(3) 0.046(4) 0.002(3) 0.007(3) -0.002(2)
C5 0.024(3) 0.024(4) 0.041(3) -0.006(3) 0.009(2) -0.008(2)
C6 0.023(3) 0.021(3) 0.027(3) -0.003(2) 0.010(2) -0.007(2)
C7 0.020(3) 0.028(3) 0.033(3) -0.001(2) 0.008(2) -0.008(2)
C8 0.016(3) 0.036(3) 0.035(3) 0.001(3) 0.006(2) -0.002(2)
C9 0.022(3) 0.036(3) 0.028(3) 0.001(3) 0.009(2) 0.003(2)
C10 0.030(3) 0.025(3) 0.029(3) -0.002(2) 0.012(2) -0.001(2)
C11 0.015(2) 0.027(3) 0.024(3) -0.004(2) 0.005(2) -0.007(2)
C12 0.021(3) 0.029(4) 0.058(5) -0.002(3) 0.004(3) -0.006(3)
C13 0.020(3) 0.030(4) 0.062(4) -0.010(4) 0.006(3) -0.005(3)
C14 0.023(3) 0.033(3) 0.021(3) 0.000(2) 0.006(2) -0.008(2)
C15 0.026(3) 0.027(4) 0.061(5) 0.008(3) 0.006(3) -0.004(3)
C16 0.013(2) 0.033(3) 0.034(3) -0.009(2) 0.006(2) -0.007(2)
C17 0.023(3) 0.030(5) 0.062(5) -0.006(3) 0.011(3) -0.007(2)
C18 0.020(3) 0.030(4) 0.059(5) -0.007(3) 0.014(3) -0.006(2)
C19 0.022(3) 0.034(4) 0.038(3) -0.008(3) 0.010(3) -0.006(3)
C20 0.028(3) 0.024(4) 0.078(6) 0.005(3) 0.001(3) -0.005(3)
O100 0.129(9) 0.125(9) 0.150(11) 0.010(8) 0.067(8) -0.041(7)

loop_
_atom_type_symbol
_atom_type_description
_atom_type_scat_dispersion_real
_atom_type_scat_dispersion_imag
_atom_type_scat_source
C C 0.0033 0.0016 'International Tables Vol C Tables 4.2.6.8 and 6.1.1.4'
H H 0.0000 0.0000 'International Tables Vol C Tables 4.2.6.8 and 6.1.1.4'
N N 0.0061 0.0033 'International Tables Vol C Tables 4.2.6.8 and 6.1.1.4'
O O 0.0106 0.0060 'International Tables Vol C Tables 4.2.6.8 and 6.1.1.4'
S S 0.1246 0.1234 'International Tables Vol C Tables 4.2.6.8 and 6.1.1.4'
Cd Cd -0.8075 1.2024 'International Tables Vol C Tables 4.2.6.8 and 6.1.1.4'

loop_
_geom_angle_atom_site_label_1
_geom_angle_atom_site_label_2
_geom_angle_atom_site_label_3
_geom_angle
_geom_angle_site_symmetry_1
_geom_angle_site_symmetry_3
N1 Cd1 N2 173.8(2) . .
N1 Cd1 O1 102.47(19) . .
N2 Cd1 O1 82.9(2) . .
N1 Cd1 O2 90.3(2) . .
N2 Cd1 O2 87.1(2) . .
O1 Cd1 O2 142.6(2) . .
N1 Cd1 O3 88.79(18) . .
N2 Cd1 O3 88.57(18) . .
O1 Cd1 O3 85.00(19) . .
O2 Cd1 O3 130.8(2) . .
N1 Cd1 O4 86.14(18) . .
N2 Cd1 O4 98.4(2) . .
O1 Cd1 O4 74.71(18) . .
O2 Cd1 O4 71.2(2) . .
O3 Cd1 O4 157.45(18) . .
O5 Cd2 N3 92.4(2) . 2_565
O5 Cd2 N4 88.0(2) . 2_656
N3 Cd2 N4 173.6(2) 2_565 2_656
O5 Cd2 O6 98.7(3) . 1_565
N3 Cd2 O6 92.0(2) 2_565 1_565
N4 Cd2 O6 94.3(2) 2_656 1_565
O5 Cd2 O7 83.3(3) . .
N3 Cd2 O7 84.2(2) 2_565 .
N4 Cd2 O7 89.4(2) 2_656 .
O6 Cd2 O7 175.8(2) 1_565 .
O5 Cd2 O8 174.6(4) . .
N3 Cd2 O8 87.8(2) 2_565 .
N4 Cd2 O8 91.2(2) 2_656 .
O6 Cd2 O8 86.7(3) 1_565 .
O7 Cd2 O8 91.3(3) . .
O9 S1 O10 114.2(5) . .
O9 S1 O5 110.8(4) . .
O10 S1 O5 111.5(4) . .
O9 S1 O2 103.1(6) . .
O10 S1 O2 107.2(4) . .
O5 S1 O2 109.5(5) . .
O11 S2 O4 111.1(4) . 4_545
O11 S2 O6 110.7(4) . .
O4 S2 O6 107.5(3) 4_545 .
O11 S2 O3 110.7(4) . .
O4 S2 O3 109.8(3) 4_545 .
O6 S2 O3 107.0(3) . .
C1 N1 C5 118.0(5) . .
C1 N1 Cd1 123.6(4) . .
C5 N1 Cd1 118.2(4) . .
C9 N2 C13 117.2(6) . .
C9 N2 Cd1 123.0(4) . .
C13 N2 Cd1 119.7(4) . .
C17 N3 C8 118.0(5) . .
C17 N3 Cd2 118.7(4) . 2_545
C8 N3 Cd2 123.2(4) . 2_545
C19 N4 C20 117.0(6) . .
C19 N4 Cd2 122.0(5) . 2_656
C20 N4 Cd2 121.0(5) . 2_656
S1 O2 Cd1 115.4(4) . .
S2 O3 Cd1 132.1(3) . .
S2 O4 Cd1 143.3(3) 4 .
S1 O5 Cd2 153.3(6) . .
S2 O6 Cd2 131.1(3) . 1_545
N1 C1 C2 123.5(6) . .
N1 C1 H1 118.3 . .
C2 C1 H1 118.3 . .
C3 C2 C1 118.9(6) . .
C3 C2 H2 120.6 . .
C1 C2 H2 120.6 . .
C4 C3 C2 117.3(5) . .
C4 C3 C6 122.0(5) . .
C2 C3 C6 120.7(5) . .
C3 C4 C5 121.0(6) . .
C3 C4 H4 119.5 . .
C5 C4 H4 119.5 . .
N1 C5 C4 121.3(6) . .
N1 C5 H5 119.3 . .
C4 C5 H5 119.3 . .
C7 C6 C18 116.8(6) . .
C7 C6 C3 122.6(5) . .
C18 C6 C3 120.5(5) . .
C8 C7 C6 121.8(6) . .
C8 C7 H7 119.1 . .
C6 C7 H7 119.1 . .
C7 C8 N3 120.9(6) . .
C7 C8 H8 119.5 . .
N3 C8 H8 119.5 . .
N2 C9 C10 123.7(6) . .
N2 C9 H9 118.2 . .
C10 C9 H9 118.2 . .
C9 C10 C11 121.2(6) . .
C9 C10 H10 119.4 . .
C11 C10 H10 119.4 . .
C10 C11 C12 116.1(5) . .
C10 C11 C14 123.5(5) . .
C12 C11 C14 120.4(5) . .
C13 C12 C11 119.4(7) . .
C13 C12 H12 120.3 . .
C11 C12 H12 120.3 . .
N2 C13 C12 122.3(7) . .
N2 C13 H13 118.9 . .
C12 C13 H13 118.9 . .
C16 C14 C15 118.6(6) . .
C16 C14 C11 120.9(5) . .
C15 C14 C11 120.4(6) . .
C20 C15 C14 119.9(7) . .
C20 C15 H15 120.1 . .
C14 C15 H15 120.1 . .
C14 C16 C19 117.7(6) . .
C14 C16 H16 121.2 . .
C19 C16 H16 121.2 . .
N3 C17 C18 123.3(6) . .
N3 C17 H17 118.3 . .
C18 C17 H17 118.3 . .
C6 C18 C17 119.1(6) . .
C6 C18 H18 120.4 . .
C17 C18 H18 120.4 . .
N4 C19 C16 122.7(6) . .
N4 C19 H19 118.7 . .
C16 C19 H19 118.7 . .
N4 C20 C15 124.1(7) . .
N4 C20 H20 117.9 . .
C15 C20 H20 117.9 . .

loop_
_geom_bond_atom_site_label_1
_geom_bond_atom_site_label_2
_geom_bond_distance
_geom_bond_site_symmetry_2
Cd1 N1 2.273(5) .
Cd1 N2 2.289(5) .
Cd1 O1 2.356(6) .
Cd1 O2 2.364(7) .
Cd1 O3 2.407(5) .
Cd1 O4 2.509(5) .
Cd2 O5 2.279(6) .
Cd2 N3 2.295(5) 2_565
Cd2 N4 2.320(5) 2_656
Cd2 O6 2.329(5) 1_565
Cd2 O7 2.355(7) .
Cd2 O8 2.383(7) .
S1 O9 1.427(8) .
S1 O10 1.433(6) .
S1 O5 1.449(6) .
S1 O2 1.486(7) .
S2 O11 1.454(5) .
S2 O4 1.466(6) 4_545
S2 O6 1.483(5) .
S2 O3 1.510(5) .
N1 C1 1.328(8) .
N1 C5 1.358(8) .
N2 C9 1.328(8) .
N2 C13 1.364(9) .
N3 C17 1.320(8) .
N3 C8 1.378(9) .
N3 Cd2 2.295(5) 2_545
N4 C19 1.319(9) .
N4 C20 1.334(9) .
N4 Cd2 2.320(5) 2_656
O4 S2 1.466(6) 4
O6 Cd2 2.329(5) 1_545
C1 C2 1.401(8) .
C1 H1 0.9300 .
C2 C3 1.400(8) .
C2 H2 0.9300 .
C3 C4 1.377(9) .
C3 C6 1.493(7) .
C4 C5 1.397(8) .
C4 H4 0.9300 .
C5 H5 0.9300 .
C6 C7 1.385(9) .
C6 C18 1.395(8) .
C7 C8 1.369(8) .
C7 H7 0.9300 .
C8 H8 0.9300 .
C9 C10 1.346(9) .
C9 H9 0.9300 .
C10 C11 1.385(8) .
C10 H10 0.9300 .
C11 C12 1.413(9) .
C11 C14 1.511(7) .
C12 C13 1.380(9) .
C12 H12 0.9300 .
C13 H13 0.9300 .
C14 C16 1.368(9) .
C14 C15 1.369(9) .
C15 C20 1.340(9) .
C15 H15 0.9300 .
C16 C19 1.424(8) .
C16 H16 0.9300 .
C17 C18 1.400(9) .
C17 H17 0.9300 .
C18 H18 0.9300 .
C19 H19 0.9300 .
C20 H20 0.9300 .
